data_9014004
loop_
_publ_author_name
'Bucknum, M. J.'
'Castro, E. A.'

_publ_section_title
;
 The carbon allotrope hexagonite and its potential
 synthesis from cold compression of carbon nanotubes
;
_journal_name_full 'Journal of Chemical Theory and Computation'
_journal_page_first 775
_journal_page_last 781
_journal_paper_doi 10.1021/ct060003n
_journal_volume 2
_journal_year 2006
_chemical_compound_source 'hypothetical structure'
_chemical_formula_sum C
_chemical_name_mineral Carbon
_space_group_IT_number 191
_symmetry_space_group_name_Hall '-P 6 2'
_symmetry_space_group_name_H-M 'P 6/m m m'
_cell_angle_alpha 90
_cell_angle_beta 90
_cell_angle_gamma 120
_cell_length_a 4.89
_cell_length_b 4.89
_cell_length_c 3.88
_cell_formula_units_Z 10
_cell_volume 80.349
_database_code_amcsd 0013020
_exptl_crystal_density_diffrn 2.482
_cod_database_code 9014004

loop_
_space_group_symop_operation_xyz
x,y,z
-x,-x+y,z
x,x-y,-z
-x+y,-x,-z
x-y,x,z
-y,-x,z
y,x,-z
y,-x+y,-z
-y,x-y,z
x-y,-y,z
-x+y,y,-z
x,y,-z
-x,-y,z
x,x-y,z
-x,-x+y,-z
x-y,x,-z
-x+y,-x,z
y,x,z
-y,-x,-z
-y,x-y,-z
y,-x+y,z
-x+y,y,z
x-y,-y,-z
-x,-y,-z

loop_
_atom_site_label
_atom_site_fract_x
_atom_site_fract_y
_atom_site_fract_z
C1 0.66667 0.33333 0.18400
C2 0.50000 0.50000 0.34000

loop_
_cod_related_entry_id
_cod_related_entry_database
_cod_related_entry_code
1 AMCSD 0013020
